data_7221389
loop_
_publ_author_name
'Thiele, G.'
'Brodersen, K.'
'Frohring, H.M.'

_publ_section_title
;
 On cyanohalogenomercurates of alkali metals
;
_journal_name_full
;
Zeitschrift fuer Naturforschung, Teil B. Anorganische Chemie, Organische 
Chemie (33,1978-41,1986)
;
_journal_page_first 180
_journal_page_last 187
_journal_volume 36
_journal_year 1981
_chemical_formula_sum 'C2 H2 Cl Hg K N2 O'
_chemical_name_systematic 'K Hg (C N)2 Cl H2 O'
_space_group_IT_number 62
_symmetry_space_group_name_Hall '-P 2ac 2n'
_symmetry_space_group_name_H-M 'P n m a'
_cell_angle_alpha 90
_cell_angle_beta 90
_cell_angle_gamma 90
_cell_formula_units_Z 4
_cell_length_a 8.971
_cell_length_b 4.221
_cell_length_c 18.855
_cell_volume 713.975
_citation_journal_id_ASTM ZNBAD2
_cod_data_source_file Thiele_ZNBAD2_1981_1349.cif
_cod_data_source_block C2H2Cl1Hg1K1N2O1
_cod_original_cell_volume 713.9745
_cod_original_formula_sum 'C2 H2 Cl1 Hg1 K1 N2 O1'
_cod_database_code 7221389

loop_
_symmetry_equiv_pos_as_xyz
x,y,z
-x+1/2,-y,z+1/2
x+1/2,-y+1/2,-z+1/2
-x,y+1/2,-z
-x,-y,-z
x-1/2,y,-z-1/2
-x-1/2,y-1/2,z-1/2
x,-y-1/2,z

loop_
_atom_site_label
_atom_site_type_symbol
_atom_site_fract_x
_atom_site_fract_y
_atom_site_fract_z
_atom_site_occupancy
_atom_site_U_iso_or_equiv
N1 N-3 0.5644 0.25 0.0811 1 0.0
C2 C+2 0.4856 0.25 0.3572 1 0.0
C1 C+2 0.5497 0.25 0.1409 1 0.0
Hg1 Hg+2 0.51815 0.25 0.24861 1 0.0
K1 K+1 0.2792 0.75 0.479 1 0.0
O1 O-2 0.2263 0.25 0.5705 1 0.0
Cl1 Cl-1 0.2646 0.75 0.2389 1 0.0
N2 N-3 0.4674 0.25 0.4169 1 0.0
